data_2107469
loop_
_publ_author_name
'Pradhan, Subhashis'
'Moon, Dohyun'
'John, Rohith P.'

_publ_section_title
;
 A double stranded metal--organic assembly accommodating a pair of water
 trimers in the host cavity and catalysing Glaser coupling
;
_journal_coeditor_code LO5005
_journal_issue 1
_journal_name_full 'Acta Crystallographica Section B'
_journal_page_first 102
_journal_page_last 108
_journal_paper_doi 10.1107/S2052520615020983
_journal_volume 72
_journal_year 2016
_chemical_formula_moiety 'C38 H36 Cu N6 O8, 3(H2O)'
_chemical_formula_sum 'C38 H42 Cu N6 O11'
_chemical_formula_weight 822.31
_space_group_crystal_system orthorhombic
_space_group_IT_number 43
_space_group_name_Hall 'F 2 -2d'
_space_group_name_H-M_alt 'F d d 2'
_symmetry_space_group_name_Hall 'F 2 -2d'
_symmetry_space_group_name_H-M 'F d d 2'
_atom_sites_solution_hydrogens mixed
_audit_creation_method SHELXL-2014/7
_cell_angle_alpha 90
_cell_angle_beta 90
_cell_angle_gamma 90
_cell_formula_units_Z 16
_cell_length_a 27.000(5)
_cell_length_b 56.855(11)
_cell_length_c 10.756(2)
_cell_measurement_reflns_used 132372
_cell_measurement_temperature 100(2)
_cell_measurement_theta_max 33.545
_cell_measurement_theta_min 0.361
_cell_volume 16511(5)
_computing_cell_refinement '<i>HKL3000sm</i>(Otwinowski & Minor, 1997)'
_computing_data_collection '<i>PAL ADSC Quantum-210 ADX Program</i> (Arvai & Nielsen, 1983)'
_computing_data_reduction '<i>HKL3000sm</i>(Otwinowski & Minor, 1997)'
_computing_molecular_graphics '<i>DIAMOND 3</i> (Putz, Brandenburg, 2007)'
_computing_publication_material '<i>IUCr Word templates</i>'
_computing_structure_refinement '<i>SHELXL-2014/7</i> (Sheldrick, 2015b)'
_computing_structure_solution '<i>SHELXT-2014/5</i> (Sheldrick, 2015a)'
_diffrn_ambient_temperature 100(2)
_diffrn_measured_fraction_theta_full 0.947
_diffrn_measured_fraction_theta_max 0.940
_diffrn_measurement_device_type 'ADSC Q210 CCD area detector'
_diffrn_measurement_method 'omega scan'
_diffrn_radiation_type synchrotron
_diffrn_radiation_wavelength 0.62996
_diffrn_reflns_av_R_equivalents 0.0217
_diffrn_reflns_limit_h_max 37
_diffrn_reflns_limit_h_min -37
_diffrn_reflns_limit_k_max 78
_diffrn_reflns_limit_k_min -78
_diffrn_reflns_limit_l_max 13
_diffrn_reflns_limit_l_min -13
_diffrn_reflns_number 42082
_diffrn_reflns_theta_full 22.208
_diffrn_reflns_theta_max 25.999
_diffrn_reflns_theta_min 2.042
_exptl_absorpt_coefficient_mu 0.430
_exptl_absorpt_correction_T_max 0.983
_exptl_absorpt_correction_T_min 0.938
_exptl_absorpt_correction_type empirical
_exptl_absorpt_process_details '<i>HKL3000sm Scalepack</i>(Otwinowski & Minor, 1997)'
_exptl_crystal_colour blue
_exptl_crystal_density_diffrn 1.323
_exptl_crystal_description block
_exptl_crystal_F_000 6864
_exptl_crystal_size_max 0.150
_exptl_crystal_size_mid 0.040
_exptl_crystal_size_min 0.040
_refine_diff_density_max 1.427
_refine_diff_density_min -0.804
_refine_ls_abs_structure_details
;
 Refined as a perfect inversion twin.
;
_refine_ls_abs_structure_Flack 0.5
_refine_ls_extinction_method none
_refine_ls_goodness_of_fit_ref 1.064
_refine_ls_hydrogen_treatment mixed
_refine_ls_matrix_type full
_refine_ls_number_parameters 526
_refine_ls_number_reflns 10942
_refine_ls_number_restraints 10
_refine_ls_restrained_S_all 1.064
_refine_ls_R_factor_all 0.0346
_refine_ls_R_factor_gt 0.0344
_refine_ls_shift/su_max 0.009
_refine_ls_shift/su_mean 0.000
_refine_ls_structure_factor_coef Fsqd
_refine_ls_weighting_details 'w=1/[\s^2^(Fo^2^)+(0.0597P)^2^+37.0991P] where P=(Fo^2^+2Fc^2^)/3'
_refine_ls_weighting_scheme calc
_refine_ls_wR_factor_gt 0.0945
_refine_ls_wR_factor_ref 0.0947
_reflns_number_gt 10839
_reflns_number_total 10942
_reflns_threshold_expression 'I > 2\s(I)'
_cod_data_source_file lo5005sup1.cif
_cod_data_source_block I
_cod_depositor_comments
;Adding full bibliography for 2107469.cif.

 Adding full bibliography for 2107469.cif.
;
_cod_original_cell_volume 16512(6)
_cod_database_code 2107469
_shelx_space_group_comment
;
The symmetry employed for this shelxl refinement is uniquely defined
by the following loop, which should always be used as a source of
symmetry information in preference to the above space-group names.
They are only intended as comments.
;
_shelx_estimated_absorpt_t_min 0.938
_shelx_estimated_absorpt_t_max 0.983

loop_
_space_group_symop_operation_xyz
'x, y, z'
'-x, -y, z'
'x+1/4, -y+1/4, z+1/4'
'-x+1/4, y+1/4, z+1/4'
'x, y+1/2, z+1/2'
'-x, -y+1/2, z+1/2'
'x+1/4, -y+3/4, z+3/4'
'-x+1/4, y+3/4, z+3/4'
'x+1/2, y, z+1/2'
'-x+1/2, -y, z+1/2'
'x+3/4, -y+1/4, z+3/4'
'-x+3/4, y+1/4, z+3/4'
'x+1/2, y+1/2, z'
'-x+1/2, -y+1/2, z'
'x+3/4, -y+3/4, z+1/4'
'-x+3/4, y+3/4, z+1/4'

loop_
_atom_site_type_symbol
_atom_site_label
_atom_site_fract_x
_atom_site_fract_y
_atom_site_fract_z
_atom_site_U_iso_or_equiv
_atom_site_adp_type
_atom_site_calc_flag
_atom_site_occupancy
Cu Cu1 0.36791(2) 0.19590(2) -0.07832(3) 0.00916(7) Uani d 1
O O1 0.37261(7) 0.19809(4) 0.7412(2) 0.0153(4) Uani d 1
O O2 0.30846(9) 0.22259(4) 0.7501(2) 0.0270(5) Uani d 1
O O3 0.36300(8) 0.19313(4) 0.1019(2) 0.0170(4) Uani d 1
O O4 0.30998(10) 0.22318(5) 0.0948(2) 0.0320(5) Uani d 1
O O5 0.43396(6) 0.17007(3) -0.0796(2) 0.0180(3) Uani d 1
H H1O5 0.4355(13) 0.1573(4) -0.117(3) 0.022 Uiso d 1
H H2O5 0.4624(7) 0.1736(6) -0.056(4) 0.022 Uiso d 1
C C1 0.33612(10) 0.20868(5) 0.1532(3) 0.0188(5) Uani d 1
C C2 0.33657(10) 0.20894(5) 0.2924(3) 0.0175(5) Uani d 1
C C3 0.36394(9) 0.19231(5) 0.3583(3) 0.0142(5) Uani d 1
H H3 0.3825 0.1808 0.3147 0.017 Uiso calc 1
C C4 0.36417(9) 0.19256(5) 0.4877(3) 0.0137(5) Uani d 1
H H4 0.3829 0.1812 0.5322 0.016 Uiso calc 1
C C5 0.30947(14) 0.22589(6) 0.3574(3) 0.0317(7) Uani d 1
H H5 0.2908 0.2373 0.3131 0.038 Uiso calc 1
C C6 0.33850(9) 0.21030(5) 0.6912(2) 0.0166(5) Uani d 1
C C7 0.33702(10) 0.20940(5) 0.5518(3) 0.0170(5) Uani d 1
C C8 0.30972(14) 0.22609(6) 0.4854(3) 0.0316(7) Uani d 1
H H8 0.2912 0.2377 0.5289 0.038 Uiso calc 1
O O1L 0.50157(10) 0.31556(4) -0.1230(2) 0.0284(5) Uani d 1
O O2L 0.33608(8) 0.37009(5) 0.2000(2) 0.0298(5) Uani d 1
O O3L 0.55878(7) 0.37535(3) 0.3370(2) 0.0205(4) Uani d 1
N N1L 0.51032(8) 0.29601(4) 0.0594(2) 0.0156(4) Uani d 1
N N2L 0.41584(7) 0.22296(3) -0.05215(19) 0.0118(4) Uani d 1
N N3L 0.34167(7) 0.37725(4) -0.0071(2) 0.0152(4) Uani d 1
N N4L 0.18657(7) 0.32829(4) -0.0929(2) 0.0136(4) Uani d 1
N N5L 0.53332(7) 0.40872(4) 0.2435(2) 0.0167(4) Uani d 1
N N6L 0.71891(8) 0.42544(4) 0.2568(2) 0.0189(4) Uani d 1
C C1L 0.41421(9) 0.24320(4) -0.1146(3) 0.0181(5) Uani d 1
H H1L 0.3875 0.2458 -0.1705 0.022 Uiso calc 1
C C2L 0.44985(10) 0.26067(4) -0.1016(3) 0.0202(5) Uani d 1
H H2L 0.4471 0.2750 -0.1466 0.024 Uiso calc 1
C C3L 0.48967(9) 0.25690(4) -0.0218(3) 0.0170(5) Uani d 1
C C4L 0.49068(10) 0.23612(5) 0.0443(3) 0.0238(6) Uani d 1
H H4L 0.5170 0.2330 0.1006 0.029 Uiso calc 1
C C5L 0.45306(10) 0.21969(4) 0.0282(3) 0.0197(5) Uani d 1
H H5L 0.4538 0.2056 0.0759 0.024 Uiso calc 1
C C6L 0.52969(9) 0.27525(4) -0.0047(3) 0.0209(5) Uani d 1
H H6L1 0.5573 0.2685 0.0442 0.025 Uiso calc 1
H H6L2 0.5429 0.2799 -0.0870 0.025 Uiso calc 1
C C7L 0.49809(9) 0.31503(4) -0.0086(3) 0.0150(4) Uani d 1
C C8L 0.50281(13) 0.29393(5) 0.1925(3) 0.0263(6) Uani d 1
H H8L1 0.5346 0.2958 0.2354 0.039 Uiso calc 1
H H8L2 0.4889 0.2784 0.2116 0.039 Uiso calc 1
H H8L3 0.4799 0.3062 0.2205 0.039 Uiso calc 1
C C9L 0.48018(8) 0.33638(4) 0.0600(2) 0.0122(4) Uani d 1
C C10L 0.43072(8) 0.34312(4) 0.0488(2) 0.0138(4) Uani d 1
H H10L 0.4083 0.3338 0.0022 0.017 Uiso calc 1
C C11L 0.17680(9) 0.35058(4) -0.1239(3) 0.0175(5) Uani d 1
H H11L 0.1458 0.3541 -0.1614 0.021 Uiso calc 1
C C12L 0.20994(9) 0.36876(4) -0.1036(3) 0.0186(5) Uani d 1
H H12L 0.2015 0.3844 -0.1269 0.022 Uiso calc 1
C C13L 0.25551(8) 0.36410(4) -0.0492(2) 0.0140(4) Uani d 1
C C14L 0.26688(9) 0.34069(5) -0.0264(3) 0.0245(6) Uani d 1
H H14L 0.2987 0.3365 0.0041 0.029 Uiso calc 1
C C15L 0.23169(10) 0.32346(5) -0.0483(3) 0.0249(6) Uani d 1
H H15L 0.2399 0.3075 -0.0310 0.030 Uiso calc 1
C C16L 0.28961(9) 0.38405(4) -0.0143(3) 0.0191(5) Uani d 1
H H16A 0.2861 0.3968 -0.0765 0.023 Uiso calc 1
H H16B 0.2792 0.3904 0.0673 0.023 Uiso calc 1
C C17L 0.36060(9) 0.37070(5) 0.1038(3) 0.0163(5) Uani d 1
C C18L 0.36987(10) 0.37957(6) -0.1218(3) 0.0231(5) Uani d 1
H H18A 0.4042 0.3747 -0.1072 0.035 Uiso calc 1
H H18B 0.3692 0.3960 -0.1494 0.035 Uiso calc 1
H H18C 0.3552 0.3695 -0.1861 0.035 Uiso calc 1
C C19L 0.41446(8) 0.36363(4) 0.1064(2) 0.0128(4) Uani d 1
C C20L 0.44744(8) 0.37771(4) 0.1725(3) 0.0138(4) Uani d 1
H H20L 0.4362 0.3917 0.2114 0.017 Uiso calc 1
C C21L 0.68728(9) 0.41612(5) 0.1745(3) 0.0197(5) Uani d 1
H H21L 0.7003 0.4105 0.0980 0.024 Uiso calc 1
C C22L 0.63665(9) 0.41420(5) 0.1941(3) 0.0175(5) Uani d 1
H H22L 0.6159 0.4072 0.1333 0.021 Uiso calc 1
C C23L 0.61703(8) 0.42272(4) 0.3044(3) 0.0152(4) Uani d 1
C C24L 0.64958(9) 0.43212(5) 0.3920(3) 0.0177(5) Uani d 1
H H24L 0.6376 0.4377 0.4696 0.021 Uiso calc 1
C C25L 0.69983(9) 0.43316(5) 0.3643(3) 0.0182(5) Uani d 1
H H25L 0.7217 0.4396 0.4245 0.022 Uiso calc 1
C C26L 0.56222(9) 0.42227(4) 0.3330(3) 0.0190(5) Uani d 1
H H26A 0.5573 0.4155 0.4168 0.023 Uiso calc 1
H H26B 0.5496 0.4386 0.3346 0.023 Uiso calc 1
C C27L 0.53261(8) 0.38518(4) 0.2581(3) 0.0141(4) Uani d 1
C C28L 0.51506(10) 0.42110(5) 0.1339(3) 0.0252(6) Uani d 1
H H28A 0.5095 0.4098 0.0665 0.038 Uiso calc 1
H H28B 0.5395 0.4328 0.1076 0.038 Uiso calc 1
H H28C 0.4838 0.4290 0.1541 0.038 Uiso calc 1
C C29L 0.49724(8) 0.37113(4) 0.1813(3) 0.0125(4) Uani d 1
C C30L 0.51340(8) 0.35023(4) 0.1271(2) 0.0128(4) Uani d 1
H H30L 0.5469 0.3454 0.1358 0.015 Uiso calc 1
O O1W 0.29831(13) 0.27307(7) 0.1233(4) 0.0557(9) Uani d 1
H H1O1 0.2667 0.2751 0.1342 0.067 Uiso d 1
H H2O1 0.2975 0.2599 0.0823 0.067 Uiso d 1
O O2W 0.20414(11) 0.22621(5) 0.7370(3) 0.0429(7) Uani d 1
H H1O2 0.2339(9) 0.2222(8) 0.752(6) 0.051 Uiso d 1
H H2O2 0.2026(17) 0.2407(4) 0.757(5) 0.051 Uiso d 1
O O3W 0.14946(10) 0.20195(5) 0.9284(4) 0.0406(6) Uani d 1
H H1O3 0.1684(16) 0.2079(8) 0.873(3) 0.049 Uiso d 1
H H2O3 0.1585(18) 0.2107(8) 0.991(3) 0.049 Uiso d 1

loop_
_atom_site_aniso_label
_atom_site_aniso_U_11
_atom_site_aniso_U_22
_atom_site_aniso_U_33
_atom_site_aniso_U_12
_atom_site_aniso_U_13
_atom_site_aniso_U_23
Cu1 0.00831(11) 0.01367(12) 0.00551(13) -0.00198(9) 0.00044(9) 0.00018(9)
O1 0.0149(8) 0.0244(9) 0.0065(10) -0.0009(6) -0.0003(6) 0.0016(6)
O2 0.0296(11) 0.0420(12) 0.0095(11) 0.0152(9) 0.0001(8) -0.0031(8)
O3 0.0210(9) 0.0225(9) 0.0075(10) -0.0025(7) 0.0022(6) 0.0012(7)
O4 0.0468(14) 0.0392(12) 0.0100(12) 0.0187(11) -0.0018(9) 0.0015(8)
O5 0.0099(7) 0.0178(7) 0.0262(10) 0.0008(6) -0.0028(7) -0.0026(8)
C1 0.0229(11) 0.0251(11) 0.0085(14) 0.0018(9) 0.0009(8) 0.0007(9)
C2 0.0208(11) 0.0244(12) 0.0072(12) 0.0022(9) 0.0012(8) 0.0005(9)
C3 0.0124(10) 0.0220(11) 0.0083(13) -0.0003(8) 0.0008(8) -0.0007(9)
C4 0.0113(10) 0.0215(11) 0.0083(14) 0.0001(8) -0.0006(8) 0.0013(9)
C5 0.0447(18) 0.0391(17) 0.0112(16) 0.0229(15) -0.0006(12) 0.0022(11)
C6 0.0171(10) 0.0240(11) 0.0088(13) 0.0004(9) -0.0001(8) 0.0010(8)
C7 0.0164(10) 0.0263(12) 0.0082(12) 0.0037(9) -0.0003(8) 0.0001(9)
C8 0.0440(18) 0.0409(17) 0.0100(16) 0.0256(15) 0.0012(11) -0.0009(11)
O1L 0.0457(13) 0.0231(10) 0.0165(11) 0.0016(9) 0.0023(9) -0.0018(8)
O2L 0.0146(9) 0.0542(14) 0.0206(13) 0.0075(9) 0.0020(7) 0.0031(9)
O3L 0.0174(8) 0.0201(8) 0.0240(11) -0.0006(7) -0.0120(7) -0.0002(7)
N1L 0.0151(9) 0.0126(8) 0.0191(12) -0.0007(7) -0.0056(7) -0.0028(7)
N2L 0.0115(8) 0.0132(8) 0.0107(11) -0.0016(6) -0.0007(6) -0.0016(6)
N3L 0.0074(8) 0.0178(9) 0.0203(12) -0.0006(7) -0.0052(7) 0.0028(8)
N4L 0.0077(8) 0.0179(9) 0.0152(11) -0.0026(6) -0.0005(7) 0.0008(7)
N5L 0.0093(8) 0.0153(9) 0.0255(12) -0.0006(7) -0.0050(8) -0.0028(8)
N6L 0.0119(9) 0.0229(10) 0.0219(12) -0.0026(7) 0.0010(8) 0.0003(8)
C1L 0.0150(10) 0.0179(10) 0.0213(14) -0.0024(8) -0.0065(8) 0.0049(9)
C2L 0.0184(11) 0.0153(10) 0.0269(16) -0.0035(8) -0.0042(9) 0.0040(9)
C3L 0.0117(10) 0.0131(9) 0.0260(14) -0.0002(8) -0.0010(9) -0.0055(9)
C4L 0.0199(12) 0.0165(11) 0.0348(17) -0.0036(9) -0.0152(11) 0.0005(10)
C5L 0.0214(12) 0.0138(10) 0.0240(15) -0.0036(9) -0.0106(10) 0.0012(9)
C6L 0.0119(10) 0.0142(10) 0.0367(17) -0.0009(8) -0.0015(10) -0.0067(10)
C7L 0.0155(10) 0.0158(10) 0.0136(12) -0.0023(8) -0.0016(8) -0.0018(8)
C8L 0.0382(15) 0.0179(11) 0.0229(17) -0.0014(10) -0.0103(11) 0.0034(10)
C9L 0.0112(9) 0.0130(9) 0.0124(12) -0.0007(7) -0.0036(8) 0.0002(7)
C10L 0.0095(9) 0.0179(10) 0.0142(12) -0.0026(8) -0.0036(8) 0.0002(8)
C11L 0.0092(9) 0.0213(11) 0.0220(13) -0.0041(8) -0.0073(8) 0.0079(9)
C12L 0.0108(10) 0.0179(10) 0.0272(16) -0.0026(8) -0.0079(9) 0.0081(9)
C13L 0.0067(8) 0.0153(9) 0.0199(13) 0.0002(7) -0.0037(7) 0.0014(8)
C14L 0.0111(10) 0.0162(11) 0.0460(18) 0.0009(8) -0.0121(11) 0.0030(11)
C15L 0.0120(10) 0.0165(10) 0.046(2) -0.0010(8) -0.0104(10) 0.0022(10)
C16L 0.0084(9) 0.0167(10) 0.0320(16) 0.0006(8) -0.0091(9) -0.0012(9)
C17L 0.0077(9) 0.0206(11) 0.0206(14) 0.0000(8) -0.0041(8) 0.0007(9)
C18L 0.0207(12) 0.0305(14) 0.0180(14) 0.0027(10) -0.0041(9) 0.0061(10)
C19L 0.0066(8) 0.0189(10) 0.0130(12) -0.0007(7) -0.0040(7) 0.0018(8)
C20L 0.0086(9) 0.0166(9) 0.0162(11) 0.0006(7) -0.0029(9) -0.0004(9)
C21L 0.0148(10) 0.0260(11) 0.0182(13) 0.0000(8) 0.0034(10) -0.0018(10)
C22L 0.0131(10) 0.0225(11) 0.0168(14) -0.0009(8) -0.0017(8) -0.0044(9)
C23L 0.0105(9) 0.0169(10) 0.0182(13) -0.0005(7) -0.0002(8) -0.0037(8)
C24L 0.0135(10) 0.0221(11) 0.0175(14) -0.0036(8) 0.0007(8) -0.0057(8)
C25L 0.0122(10) 0.0226(11) 0.0196(13) -0.0039(8) -0.0023(8) -0.0007(9)
C26L 0.0103(9) 0.0186(11) 0.0281(15) -0.0019(8) 0.0009(9) -0.0109(10)
C27L 0.0077(9) 0.0162(10) 0.0185(12) -0.0001(7) -0.0031(8) -0.0028(8)
C28L 0.0147(11) 0.0225(12) 0.0382(18) -0.0009(9) -0.0083(10) 0.0092(11)
C29L 0.0083(8) 0.0155(9) 0.0138(11) -0.0010(7) -0.0033(8) -0.0010(8)
C30L 0.0086(9) 0.0146(9) 0.0152(11) 0.0001(7) -0.0027(7) -0.0005(8)
O1W 0.0518(18) 0.0547(19) 0.061(2) 0.0050(15) 0.0125(16) 0.0071(16)
O2W 0.0308(13) 0.0393(14) 0.059(2) 0.0002(11) -0.0050(12) -0.0004(13)
O3W 0.0322(12) 0.0349(12) 0.0546(18) -0.0004(9) -0.0063(13) -0.0012(13)

loop_
_atom_type_symbol
_atom_type_description
_atom_type_scat_dispersion_real
_atom_type_scat_dispersion_imag
_atom_type_scat_source
C C 0.0020 0.0010 'International Tables Vol C Tables 4.2.6.8 and 6.1.1.4'
H H 0.0000 0.0000 'International Tables Vol C Tables 4.2.6.8 and 6.1.1.4'
N N 0.0050 0.0020 'International Tables Vol C Tables 4.2.6.8 and 6.1.1.4'
O O 0.0090 0.0050 'International Tables Vol C Tables 4.2.6.8 and 6.1.1.4'
Cu Cu 0.3380 1.0370 'International Tables Vol C Tables 4.2.6.8 and 6.1.1.4'

loop_
_geom_angle_atom_site_label_1
_geom_angle_atom_site_label_2
_geom_angle_atom_site_label_3
_geom_angle_site_symmetry_1
_geom_angle_site_symmetry_3
_geom_angle
O1 Cu1 O3 1_554 . 179.02(10)
O1 Cu1 N4L 1_554 14 90.78(9)
O3 Cu1 N4L . 14 88.43(9)
O1 Cu1 N2L 1_554 . 92.76(8)
O3 Cu1 N2L . . 88.09(9)
N4L Cu1 N2L 14 . 172.33(8)
O1 Cu1 O5 1_554 . 89.10(8)
O3 Cu1 O5 . . 90.41(8)
N4L Cu1 O5 14 . 97.40(7)
N2L Cu1 O5 . . 89.45(7)
C6 O1 Cu1 . 1_556 114.14(18)
C1 O3 Cu1 . . 114.50(19)
Cu1 O5 H1O5 . . 127(2)
Cu1 O5 H2O5 . . 124(2)
H1O5 O5 H2O5 . . 108(3)
O4 C1 O3 . . 124.2(3)
O4 C1 C2 . . 119.9(3)
O3 C1 C2 . . 115.9(2)
C3 C2 C5 . . 119.4(3)
C3 C2 C1 . . 120.4(2)
C5 C2 C1 . . 120.2(3)
C4 C3 C2 . . 120.3(3)
C4 C3 H3 . . 119.9
C2 C3 H3 . . 119.9
C7 C4 C3 . . 120.1(3)
C7 C4 H4 . . 120.0
C3 C4 H4 . . 120.0
C8 C5 C2 . . 120.2(3)
C8 C5 H5 . . 119.9
C2 C5 H5 . . 119.9
O2 C6 O1 . . 124.2(3)
O2 C6 C7 . . 120.7(2)
O1 C6 C7 . . 115.1(2)
C4 C7 C8 . . 119.5(3)
C4 C7 C6 . . 120.4(2)
C8 C7 C6 . . 120.1(3)
C5 C8 C7 . . 120.5(3)
C5 C8 H8 . . 119.7
C7 C8 H8 . . 119.7
C7L N1L C8L . . 124.6(2)
C7L N1L C6L . . 118.7(2)
C8L N1L C6L . . 116.7(2)
C1L N2L C5L . . 118.0(2)
C1L N2L Cu1 . . 124.26(17)
C5L N2L Cu1 . . 117.58(17)
C17L N3L C18L . . 125.1(2)
C17L N3L C16L . . 119.0(2)
C18L N3L C16L . . 115.8(2)
C11L N4L C15L . . 117.6(2)
C11L N4L Cu1 . 14 121.42(16)
C15L N4L Cu1 . 14 119.71(18)
C27L N5L C28L . . 124.7(2)
C27L N5L C26L . . 117.1(2)
C28L N5L C26L . . 117.3(2)
C25L N6L C21L . . 117.1(2)
N2L C1L C2L . . 122.9(2)
N2L C1L H1L . . 118.6
C2L C1L H1L . . 118.6
C1L C2L C3L . . 119.1(2)
C1L C2L H2L . . 120.4
C3L C2L H2L . . 120.4
C4L C3L C2L . . 117.7(2)
C4L C3L C6L . . 120.9(2)
C2L C3L C6L . . 121.3(2)
C3L C4L C5L . . 119.8(2)
C3L C4L H4L . . 120.1
C5L C4L H4L . . 120.1
N2L C5L C4L . . 122.4(2)
N2L C5L H5L . . 118.8
C4L C5L H5L . . 118.8
N1L C6L C3L . . 111.0(2)
N1L C6L H6L1 . . 109.4
C3L C6L H6L1 . . 109.4
N1L C6L H6L2 . . 109.4
C3L C6L H6L2 . . 109.4
H6L1 C6L H6L2 . . 108.0
O1L C7L N1L . . 122.8(3)
O1L C7L C9L . . 119.7(2)
N1L C7L C9L . . 117.5(2)
N1L C8L H8L1 . . 109.5
N1L C8L H8L2 . . 109.5
H8L1 C8L H8L2 . . 109.5
N1L C8L H8L3 . . 109.5
H8L1 C8L H8L3 . . 109.5
H8L2 C8L H8L3 . . 109.5
C10L C9L C30L . . 120.3(2)
C10L C9L C7L . . 119.3(2)
C30L C9L C7L . . 120.3(2)
C19L C10L C9L . . 119.6(2)
C19L C10L H10L . . 120.2
C9L C10L H10L . . 120.2
N4L C11L C12L . . 122.8(2)
N4L C11L H11L . . 118.6
C12L C11L H11L . . 118.6
C11L C12L C13L . . 119.8(2)
C11L C12L H12L . . 120.1
C13L C12L H12L . . 120.1
C14L C13L C12L . . 117.0(2)
C14L C13L C16L . . 122.8(2)
C12L C13L C16L . . 120.2(2)
C15L C14L C13L . . 119.8(2)
C15L C14L H14L . . 120.1
C13L C14L H14L . . 120.1
N4L C15L C14L . . 122.7(2)
N4L C15L H15L . . 118.6
C14L C15L H15L . . 118.6
N3L C16L C13L . . 113.7(2)
N3L C16L H16A . . 108.8
C13L C16L H16A . . 108.8
N3L C16L H16B . . 108.8
C13L C16L H16B . . 108.8
H16A C16L H16B . . 107.7
O2L C17L N3L . . 123.2(2)
O2L C17L C19L . . 119.7(2)
N3L C17L C19L . . 117.1(2)
N3L C18L H18A . . 109.5
N3L C18L H18B . . 109.5
H18A C18L H18B . . 109.5
N3L C18L H18C . . 109.5
H18A C18L H18C . . 109.5
H18B C18L H18C . . 109.5
C10L C19L C20L . . 120.5(2)
C10L C19L C17L . . 121.3(2)
C20L C19L C17L . . 118.2(2)
C19L C20L C29L . . 119.7(2)
C19L C20L H20L . . 120.1
C29L C20L H20L . . 120.1
N6L C21L C22L . . 123.9(3)
N6L C21L H21L . . 118.0
C22L C21L H21L . . 118.0
C23L C22L C21L . . 118.6(2)
C23L C22L H22L . . 120.7
C21L C22L H22L . . 120.7
C22L C23L C24L . . 118.1(2)
C22L C23L C26L . . 122.8(2)
C24L C23L C26L . . 119.1(2)
C25L C24L C23L . . 119.1(2)
C25L C24L H24L . . 120.4
C23L C24L H24L . . 120.4
N6L C25L C24L . . 123.1(2)
N6L C25L H25L . . 118.5
C24L C25L H25L . . 118.5
N5L C26L C23L . . 113.5(2)
N5L C26L H26A . . 108.9
C23L C26L H26A . . 108.9
N5L C26L H26B . . 108.9
C23L C26L H26B . . 108.9
H26A C26L H26B . . 107.7
O3L C27L N5L . . 121.3(2)
O3L C27L C29L . . 120.2(2)
N5L C27L C29L . . 118.4(2)
N5L C28L H28A . . 109.5
N5L C28L H28B . . 109.5
H28A C28L H28B . . 109.5
N5L C28L H28C . . 109.5
H28A C28L H28C . . 109.5
H28B C28L H28C . . 109.5
C30L C29L C20L . . 120.0(2)
C30L C29L C27L . . 119.1(2)
C20L C29L C27L . . 120.6(2)
C29L C30L C9L . . 119.8(2)
C29L C30L H30L . . 120.1
C9L C30L H30L . . 120.1
H1O1 O1W H2O1 . . 99.2(4)
H1O2 O2W H2O2 . . 105(3)
H1O3 O3W H2O3 . . 98(3)

loop_
_geom_bond_atom_site_label_1
_geom_bond_atom_site_label_2
_geom_bond_site_symmetry_2
_geom_bond_distance
Cu1 O1 1_554 1.949(2)
Cu1 O3 . 1.949(2)
Cu1 N4L 14 2.0198(19)
Cu1 N2L . 2.030(2)
Cu1 O5 . 2.3104(17)
O1 C6 . 1.272(3)
O1 Cu1 1_556 1.949(2)
O2 C6 . 1.245(3)
O3 C1 . 1.270(3)
O4 C1 . 1.254(4)
O5 H1O5 . 0.832(13)
O5 H2O5 . 0.833(13)
C1 C2 . 1.497(4)
C2 C3 . 1.394(4)
C2 C5 . 1.397(4)
C3 C4 . 1.392(3)
C3 H3 . 0.9500
C4 C7 . 1.389(4)
C4 H4 . 0.9500
C5 C8 . 1.377(4)
C5 H5 . 0.9500
C6 C7 . 1.501(4)
C7 C8 . 1.398(4)
C8 H8 . 0.9500
O1L C7L . 1.234(4)
O2L C17L . 1.229(3)
O3L C27L . 1.238(3)
N1L C7L . 1.346(3)
N1L C8L . 1.452(4)
N1L C6L . 1.463(3)
N2L C1L . 1.333(3)
N2L C5L . 1.338(3)
N3L C17L . 1.350(3)
N3L C18L . 1.456(4)
N3L C16L . 1.460(3)
N4L C11L . 1.337(3)
N4L C15L . 1.338(3)
N4L Cu1 14 2.0196(19)
N5L C27L . 1.347(3)
N5L C28L . 1.459(4)
N5L C26L . 1.459(3)
N6L C25L . 1.340(4)
N6L C21L . 1.340(4)
C1L C2L . 1.390(3)
C1L H1L . 0.9500
C2L C3L . 1.393(4)
C2L H2L . 0.9500
C3L C4L . 1.379(4)
C3L C6L . 1.513(3)
C4L C5L . 1.391(3)
C4L H4L . 0.9500
C5L H5L . 0.9500
C6L H6L1 . 0.9900
C6L H6L2 . 0.9900
C7L C9L . 1.500(3)
C8L H8L1 . 0.9800
C8L H8L2 . 0.9800
C8L H8L3 . 0.9800
C9L C10L . 1.395(3)
C9L C30L . 1.395(3)
C10L C19L . 1.391(3)
C10L H10L . 0.9500
C11L C12L . 1.384(3)
C11L H11L . 0.9500
C12L C13L . 1.388(3)
C12L H12L . 0.9500
C13L C14L . 1.388(3)
C13L C16L . 1.508(3)
C14L C15L . 1.385(3)
C14L H14L . 0.9500
C15L H15L . 0.9500
C16L H16A . 0.9900
C16L H16B . 0.9900
C17L C19L . 1.509(3)
C18L H18A . 0.9800
C18L H18B . 0.9800
C18L H18C . 0.9800
C19L C20L . 1.393(3)
C20L C29L . 1.399(3)
C20L H20L . 0.9500
C21L C22L . 1.388(3)
C21L H21L . 0.9500
C22L C23L . 1.387(4)
C22L H22L . 0.9500
C23L C24L . 1.395(3)
C23L C26L . 1.512(3)
C24L C25L . 1.390(3)
C24L H24L . 0.9500
C25L H25L . 0.9500
C26L H26A . 0.9900
C26L H26B . 0.9900
C27L C29L . 1.494(3)
C28L H28A . 0.9800
C28L H28B . 0.9800
C28L H28C . 0.9800
C29L C30L . 1.394(3)
C30L H30L . 0.9500
O1W H1O1 . 0.868(4)
O1W H2O1 . 0.869(4)
O2W H1O2 . 0.848(14)
O2W H2O2 . 0.850(14)
O3W H1O3 . 0.858(14)
O3W H2O3 . 0.868(14)

loop_
_geom_hbond_atom_site_label_D
_geom_hbond_atom_site_label_H
_geom_hbond_atom_site_label_A
_geom_hbond_site_symmetry_A
_geom_hbond_distance_DH
_geom_hbond_distance_HA
_geom_hbond_distance_DA
_geom_hbond_angle_DHA
O1W H2O1 O4 . 0.869(4) 2.120(3) 2.871(5) 144.3(3)
O2W H1O2 O2 . 0.848(14) 2.01(2) 2.828(4) 160(5)
O3W H1O3 O2W . 0.858(14) 2.035(17) 2.885(5) 170(5)
O5 H1O5 O3L 6_654 0.832(13) 1.926(17) 2.741(3) 166(4)
O5 H2O5 N6L 8_644 0.833(13) 1.977(16) 2.799(3) 169(4)
O1W H1O1 O4 14 0.868(4) 2.117(3) 2.948(5) 160.1(3)
O2W H2O2 O2 14 0.850(14) 2.11(2) 2.934(4) 163(5)
O3W H2O3 O1W 14_556 0.868(14) 2.06(2) 2.898(5) 161(5)

loop_
_geom_torsion_atom_site_label_1
_geom_torsion_atom_site_label_2
_geom_torsion_atom_site_label_3
_geom_torsion_atom_site_label_4
_geom_torsion_site_symmetry_1
_geom_torsion
Cu1 O3 C1 O4 . 7.8(4)
Cu1 O3 C1 C2 . -172.66(18)
O4 C1 C2 C3 . 177.4(3)
O3 C1 C2 C3 . -2.1(4)
O4 C1 C2 C5 . -2.6(5)
O3 C1 C2 C5 . 177.9(3)
C5 C2 C3 C4 . 0.2(5)
C1 C2 C3 C4 . -179.8(3)
C2 C3 C4 C7 . 0.1(5)
C3 C2 C5 C8 . -0.2(6)
C1 C2 C5 C8 . 179.8(4)
Cu1 O1 C6 O2 1_556 9.6(4)
Cu1 O1 C6 C7 1_556 -171.58(18)
C3 C4 C7 C8 . -0.3(5)
C3 C4 C7 C6 . -177.9(3)
O2 C6 C7 C4 . -168.1(3)
O1 C6 C7 C4 . 13.0(4)
O2 C6 C7 C8 . 14.3(4)
O1 C6 C7 C8 . -164.6(3)
C2 C5 C8 C7 . 0.0(7)
C4 C7 C8 C5 . 0.2(6)
C6 C7 C8 C5 . 177.8(4)
C5L N2L C1L C2L . 1.3(4)
Cu1 N2L C1L C2L . -174.8(2)
N2L C1L C2L C3L . 1.2(4)
C1L C2L C3L C4L . -2.3(4)
C1L C2L C3L C6L . 179.6(3)
C2L C3L C4L C5L . 1.0(4)
C6L C3L C4L C5L . 179.0(3)
C1L N2L C5L C4L . -2.7(4)
Cu1 N2L C5L C4L . 173.6(2)
C3L C4L C5L N2L . 1.6(5)
C7L N1L C6L C3L . -99.9(3)
C8L N1L C6L C3L . 76.4(3)
C4L C3L C6L N1L . -109.8(3)
C2L C3L C6L N1L . 68.2(4)
C8L N1L C7L O1L . -174.4(3)
C6L N1L C7L O1L . 1.5(4)
C8L N1L C7L C9L . 6.4(4)
C6L N1L C7L C9L . -177.7(2)
O1L C7L C9L C10L . 69.8(3)
N1L C7L C9L C10L . -110.9(3)
O1L C7L C9L C30L . -105.8(3)
N1L C7L C9L C30L . 73.5(3)
C30L C9L C10L C19L . -0.8(4)
C7L C9L C10L C19L . -176.4(2)
C15L N4L C11L C12L . -4.6(4)
Cu1 N4L C11L C12L 14 162.6(2)
N4L C11L C12L C13L . 0.1(5)
C11L C12L C13L C14L . 4.8(4)
C11L C12L C13L C16L . -173.5(3)
C12L C13L C14L C15L . -5.3(5)
C16L C13L C14L C15L . 173.0(3)
C11L N4L C15L C14L . 4.1(5)
Cu1 N4L C15L C14L 14 -163.4(3)
C13L C14L C15L N4L . 0.9(5)
C17L N3L C16L C13L . -93.5(3)
C18L N3L C16L C13L . 90.1(3)
C14L C13L C16L N3L . 25.5(4)
C12L C13L C16L N3L . -156.2(3)
C18L N3L C17L O2L . 176.2(3)
C16L N3L C17L O2L . 0.2(4)
C18L N3L C17L C19L . -4.5(4)
C16L N3L C17L C19L . 179.5(2)
C9L C10L C19L C20L . 1.5(4)
C9L C10L C19L C17L . -175.9(2)
O2L C17L C19L C10L . 110.8(3)
N3L C17L C19L C10L . -68.5(3)
O2L C17L C19L C20L . -66.6(3)
N3L C17L C19L C20L . 114.0(3)
C10L C19L C20L C29L . -0.2(4)
C17L C19L C20L C29L . 177.3(2)
C25L N6L C21L C22L . 0.4(4)
N6L C21L C22L C23L . 1.1(4)
C21L C22L C23L C24L . -2.1(4)
C21L C22L C23L C26L . 177.8(3)
C22L C23L C24L C25L . 1.7(4)
C26L C23L C24L C25L . -178.2(2)
C21L N6L C25L C24L . -0.8(4)
C23L C24L C25L N6L . -0.2(4)
C27L N5L C26L C23L . 81.1(3)
C28L N5L C26L C23L . -88.3(3)
C22L C23L C26L N5L . 9.4(4)
C24L C23L C26L N5L . -170.8(2)
C28L N5L C27L O3L . 162.3(3)
C26L N5L C27L O3L . -6.2(4)
C28L N5L C27L C29L . -21.1(4)
C26L N5L C27L C29L . 170.4(2)
C19L C20L C29L C30L . -1.8(4)
C19L C20L C29L C27L . -176.3(2)
O3L C27L C29L C30L . -46.3(4)
N5L C27L C29L C30L . 137.0(3)
O3L C27L C29L C20L . 128.2(3)
N5L C27L C29L C20L . -48.5(4)
C20L C29L C30L C9L . 2.5(4)
C27L C29L C30L C9L . 177.0(2)
C10L C9L C30L C29L . -1.2(4)
C7L C9L C30L C29L . 174.4(2)
